data_7252128
loop_
_publ_author_name
'Navasardyan, Mher A.'
'Chernyavskiy, Danila R.'
'Vener, Mikhail'

_publ_section_title
;
 Crystal structures of hydroxylamine and a 15-crown-5
 hydroxylaminosolvate: first observation of a cyclic hydroxylamine dimer
 (NH&#x2082;OH)&#x2082;
;
_journal_name_full CrystEngComm
_journal_paper_doi 10.1039/D6CE00321D
_journal_year 2026
_chemical_formula_moiety 'C10 H20 O5, 2(H3 N O)'
_chemical_formula_sum 'C10 H26 N2 O7'
_chemical_formula_weight 286.33
_chemical_name_common 'hydroxylaminosolvate 15-crown-5'
_chemical_name_systematic '15-crown-5 hydroxylaminosolvate'
_chemical_properties_physical Air-sensitive,Hygroscopic
_space_group_crystal_system monoclinic
_space_group_IT_number 14
_space_group_name_Hall '-P 2ybc'
_space_group_name_H-M_alt 'P 1 21/c 1'
_atom_sites_solution_hydrogens difmap
_atom_sites_solution_primary direct
_atom_sites_solution_secondary difmap
_audit_creation_method SHELXL-2019/3
_audit_update_record
;
2026-05-27 deposited with the CCDC.	2026-06-19 downloaded from the CCDC.
;
_cell_angle_alpha 90
_cell_angle_beta 104.2070(10)
_cell_angle_gamma 90
_cell_formula_units_Z 4
_cell_length_a 11.7376(4)
_cell_length_b 10.1973(3)
_cell_length_c 12.6543(4)
_cell_measurement_reflns_used 8113
_cell_measurement_temperature 100(2)
_cell_measurement_theta_max 30.4445
_cell_measurement_theta_min 2.598
_cell_volume 1468.29(8)
_computing_cell_refinement 'SAINT (Bruker, 2018)'
_computing_data_collection '<i>APEX3</i> (Bruker, 2018)'
_computing_data_reduction 'SAINT (Bruker, 2018)'
_computing_structure_refinement 'SHELXL-2019/2 (Sheldrick, 2019)'
_computing_structure_solution 'SHELXT 2014/5 (Sheldrick, 2014)'
_diffrn_ambient_temperature 100(2)
_diffrn_measured_fraction_theta_full 0.997
_diffrn_measured_fraction_theta_max 0.998
_diffrn_measurement_device_type 'Bruker D8 Venture'
_diffrn_measurement_method \w
_diffrn_radiation_type MoK\a
_diffrn_radiation_wavelength 0.71073
_diffrn_reflns_av_R_equivalents 0.0408
_diffrn_reflns_av_unetI/netI 0.0293
_diffrn_reflns_Laue_measured_fraction_full 0.997
_diffrn_reflns_Laue_measured_fraction_max 0.998
_diffrn_reflns_limit_h_max 16
_diffrn_reflns_limit_h_min -16
_diffrn_reflns_limit_k_max 14
_diffrn_reflns_limit_k_min -14
_diffrn_reflns_limit_l_max 18
_diffrn_reflns_limit_l_min -18
_diffrn_reflns_number 23843
_diffrn_reflns_point_group_measured_fraction_full 0.997
_diffrn_reflns_point_group_measured_fraction_max 0.998
_diffrn_reflns_theta_full 25.242
_diffrn_reflns_theta_max 30.546
_diffrn_reflns_theta_min 1.790
_exptl_absorpt_coefficient_mu 0.108
_exptl_absorpt_correction_T_max 0.9146
_exptl_absorpt_correction_T_min 0.8609
_exptl_absorpt_correction_type multi-scan
_exptl_absorpt_process_details 'SADABS (Bruker, 2016)'
_exptl_crystal_colour colourless
_exptl_crystal_density_diffrn 1.295
_exptl_crystal_description needle
_exptl_crystal_F_000 624
_exptl_crystal_size_max 0.180
_exptl_crystal_size_mid 0.180
_exptl_crystal_size_min 0.080
_refine_diff_density_max 0.304
_refine_diff_density_min -0.215
_refine_diff_density_rms 0.043
_refine_ls_extinction_method none
_refine_ls_goodness_of_fit_ref 1.025
_refine_ls_hydrogen_treatment refall
_refine_ls_matrix_type full
_refine_ls_number_parameters 276
_refine_ls_number_reflns 4485
_refine_ls_number_restraints 0
_refine_ls_restrained_S_all 1.025
_refine_ls_R_factor_all 0.0454
_refine_ls_R_factor_gt 0.0356
_refine_ls_shift/su_max 0.001
_refine_ls_shift/su_mean 0.000
_refine_ls_structure_factor_coef Fsqd
_refine_ls_weighting_details 'w=1/[\s^2^(Fo^2^)+(0.0461P)^2^+0.2318P] where P=(Fo^2^+2Fc^2^)/3'
_refine_ls_weighting_scheme calc
_refine_ls_wR_factor_gt 0.0880
_refine_ls_wR_factor_ref 0.0947
_reflns_Friedel_coverage 0.000
_reflns_number_gt 3712
_reflns_number_total 4485
_reflns_threshold_expression 'I > 2\s(I)'
_cod_data_source_file d6ce00321d2.cif
_cod_data_source_block z_a
_cod_original_sg_symbol_H-M 'P 21/c'
_cod_database_code 7252128
_shelx_shelxl_version_number 2019/3
_shelx_space_group_comment
;
The symmetry employed for this shelxl refinement is uniquely defined
by the following loop, which should always be used as a source of
symmetry information in preference to the above space-group names.
They are only intended as comments.
;
_shelx_estimated_absorpt_t_min 0.981
_shelx_estimated_absorpt_t_max 0.991

loop_
_space_group_symop_operation_xyz
'x, y, z'
'-x, y+1/2, -z+1/2'
'-x, -y, -z'
'x, -y-1/2, z-1/2'

loop_
_atom_site_label
_atom_site_type_symbol
_atom_site_fract_x
_atom_site_fract_y
_atom_site_fract_z
_atom_site_U_iso_or_equiv
_atom_site_adp_type
_atom_site_occupancy
_atom_site_site_symmetry_order
_atom_site_calc_flag
_atom_site_refinement_flags_posn
_atom_site_refinement_flags_adp
_atom_site_refinement_flags_occupancy
_atom_site_disorder_assembly
_atom_site_disorder_group
O1 O 1.00998(6) 0.61473(7) 0.41537(6) 0.02648(16) Uani 1 1 d . . . . .
H1 H 1.0519(13) 0.5779(13) 0.4714(12) 0.044(4) Uiso 1 1 d . . . . .
N1 N 0.90189(7) 0.54164(8) 0.40521(7) 0.02192(16) Uani 1 1 d . . . . .
H11 H 0.8869(12) 0.5106(13) 0.3367(11) 0.040(4) Uiso 1 1 d . . . . .
H12 H 0.8484(12) 0.6057(13) 0.4033(11) 0.040(4) Uiso 1 1 d . . . . .
O2 O 0.46298(6) 0.58529(7) 0.09294(6) 0.02428(15) Uani 1 1 d . . . . .
H2 H 0.4299(12) 0.5447(14) 0.0325(12) 0.046(4) Uiso 1 1 d . . . . .
N2 N 0.58631(7) 0.55820(8) 0.09911(6) 0.01967(15) Uani 1 1 d . . . . .
H21 H 0.6218(10) 0.6378(12) 0.1135(9) 0.027(3) Uiso 1 1 d . . . . .
H22 H 0.6092(11) 0.5123(12) 0.1608(10) 0.028(3) Uiso 1 1 d . . . . .
O3 O 0.65889(5) 0.63441(6) 0.36268(5) 0.01741(13) Uani 1 1 d . . . . .
O4 O 0.65278(5) 0.37803(6) 0.29163(5) 0.01957(14) Uani 1 1 d . . . . .
O5 O 0.83726(6) 0.39507(6) 0.19400(5) 0.02211(14) Uani 1 1 d . . . . .
O6 O 0.83793(5) 0.65879(6) 0.11458(5) 0.02257(14) Uani 1 1 d . . . . .
O7 O 0.69071(5) 0.82723(6) 0.19792(5) 0.02031(14) Uani 1 1 d . . . . .
C1 C 0.57403(8) 0.54441(9) 0.38153(7) 0.02051(17) Uani 1 1 d . . . . .
H1A H 0.5507(10) 0.5673(11) 0.4498(10) 0.027(3) Uiso 1 1 d . . . . .
H1B H 0.5021(10) 0.5464(11) 0.3205(9) 0.023(3) Uiso 1 1 d . . . . .
C2 C 0.62790(8) 0.40919(9) 0.39294(7) 0.02033(17) Uani 1 1 d . . . . .
H2A H 0.7028(10) 0.4088(11) 0.4503(9) 0.021(3) Uiso 1 1 d . . . . .
H2B H 0.5741(10) 0.3436(12) 0.4116(9) 0.027(3) Uiso 1 1 d . . . . .
C3 C 0.72874(8) 0.27006(8) 0.29193(8) 0.02161(18) Uani 1 1 d . . . . .
H3A H 0.6876(11) 0.1876(12) 0.2969(10) 0.029(3) Uiso 1 1 d . . . . .
H3B H 0.7973(10) 0.2766(11) 0.3566(9) 0.025(3) Uiso 1 1 d . . . . .
C4 C 0.76981(9) 0.27860(9) 0.18805(8) 0.02279(18) Uani 1 1 d . . . . .
H4A H 0.8186(10) 0.2013(12) 0.1797(9) 0.028(3) Uiso 1 1 d . . . . .
H4B H 0.7017(10) 0.2833(11) 0.1240(9) 0.022(3) Uiso 1 1 d . . . . .
C5 C 0.86797(9) 0.42989(9) 0.09627(8) 0.02491(19) Uani 1 1 d . . . . .
H5A H 0.9213(11) 0.3655(12) 0.0788(10) 0.033(3) Uiso 1 1 d . . . . .
H5B H 0.7967(11) 0.4321(11) 0.0350(10) 0.026(3) Uiso 1 1 d . . . . .
C6 C 0.92538(9) 0.56314(9) 0.11430(9) 0.0259(2) Uani 1 1 d . . . . .
H6A H 0.9867(11) 0.5642(11) 0.1863(10) 0.028(3) Uiso 1 1 d . . . . .
H6B H 0.9662(11) 0.5841(12) 0.0568(11) 0.035(3) Uiso 1 1 d . . . . .
C7 C 0.88449(8) 0.77655(9) 0.16845(7) 0.02124(18) Uani 1 1 d . . . . .
H7A H 0.9206(9) 0.7579(11) 0.2477(9) 0.022(3) Uiso 1 1 d . . . . .
H7B H 0.9433(10) 0.8139(12) 0.1335(10) 0.028(3) Uiso 1 1 d . . . . .
C8 C 0.78510(8) 0.87334(8) 0.15532(8) 0.02178(18) Uani 1 1 d . . . . .
H8A H 0.8162(10) 0.9566(11) 0.1915(9) 0.022(3) Uiso 1 1 d . . . . .
H8B H 0.7517(10) 0.8883(11) 0.0767(9) 0.024(3) Uiso 1 1 d . . . . .
C9 C 0.70628(9) 0.84833(8) 0.31206(7) 0.02226(18) Uani 1 1 d . . . . .
H9A H 0.7890(10) 0.8241(11) 0.3545(9) 0.024(3) Uiso 1 1 d . . . . .
H9B H 0.6924(10) 0.9420(12) 0.3241(9) 0.027(3) Uiso 1 1 d . . . . .
C10 C 0.61837(9) 0.76673(9) 0.35142(8) 0.02246(18) Uani 1 1 d . . . . .
H10A H 0.5416(11) 0.7704(12) 0.3005(10) 0.029(3) Uiso 1 1 d . . . . .
H10B H 0.6108(11) 0.8006(12) 0.4223(9) 0.029(3) Uiso 1 1 d . . . . .

loop_
_atom_site_aniso_label
_atom_site_aniso_U_11
_atom_site_aniso_U_22
_atom_site_aniso_U_33
_atom_site_aniso_U_23
_atom_site_aniso_U_13
_atom_site_aniso_U_12
O1 0.0210(3) 0.0277(3) 0.0277(3) 0.0102(3) 0.0002(3) -0.0080(3)
N1 0.0153(3) 0.0264(4) 0.0228(4) 0.0050(3) 0.0021(3) -0.0021(3)
O2 0.0210(3) 0.0267(3) 0.0254(3) -0.0062(3) 0.0061(3) 0.0028(3)
N2 0.0186(3) 0.0217(4) 0.0178(3) 0.0001(3) 0.0027(3) -0.0017(3)
O3 0.0166(3) 0.0151(3) 0.0213(3) 0.0012(2) 0.0063(2) 0.0009(2)
O4 0.0226(3) 0.0190(3) 0.0177(3) 0.0014(2) 0.0063(2) 0.0023(2)
O5 0.0269(3) 0.0202(3) 0.0217(3) -0.0005(2) 0.0107(2) -0.0033(2)
O6 0.0202(3) 0.0192(3) 0.0280(3) -0.0020(2) 0.0053(2) 0.0012(2)
O7 0.0220(3) 0.0204(3) 0.0188(3) -0.0004(2) 0.0055(2) -0.0018(2)
C1 0.0188(4) 0.0232(4) 0.0219(4) -0.0011(3) 0.0097(3) -0.0022(3)
C2 0.0243(4) 0.0199(4) 0.0187(4) 0.0009(3) 0.0090(3) -0.0043(3)
C3 0.0246(4) 0.0138(4) 0.0272(4) 0.0034(3) 0.0078(3) -0.0002(3)
C4 0.0276(5) 0.0146(4) 0.0273(4) -0.0024(3) 0.0090(4) 0.0006(3)
C5 0.0319(5) 0.0230(4) 0.0248(4) 0.0005(4) 0.0166(4) 0.0047(4)
C6 0.0262(5) 0.0247(4) 0.0326(5) 0.0046(4) 0.0186(4) 0.0042(4)
C7 0.0200(4) 0.0200(4) 0.0234(4) 0.0018(3) 0.0047(3) -0.0045(3)
C8 0.0258(4) 0.0162(4) 0.0234(4) 0.0034(3) 0.0062(3) -0.0025(3)
C9 0.0321(5) 0.0151(4) 0.0196(4) -0.0022(3) 0.0064(3) 0.0003(3)
C10 0.0272(5) 0.0186(4) 0.0240(4) 0.0013(3) 0.0108(3) 0.0070(3)

loop_
_atom_type_symbol
_atom_type_description
_atom_type_scat_dispersion_real
_atom_type_scat_dispersion_imag
_atom_type_scat_source
C C 0.0033 0.0016 'International Tables Vol C Tables 4.2.6.8 and 6.1.1.4'
H H 0.0000 0.0000 'International Tables Vol C Tables 4.2.6.8 and 6.1.1.4'
N N 0.0061 0.0033 'International Tables Vol C Tables 4.2.6.8 and 6.1.1.4'
O O 0.0106 0.0060 'International Tables Vol C Tables 4.2.6.8 and 6.1.1.4'

loop_
_geom_angle_atom_site_label_1
_geom_angle_atom_site_label_2
_geom_angle_atom_site_label_3
_geom_angle
_geom_angle_site_symmetry_1
_geom_angle_site_symmetry_3
_geom_angle_publ_flag
N1 O1 H1 99.4(9) . . ?
O1 N1 H11 103.1(9) . . ?
O1 N1 H12 102.6(8) . . ?
H11 N1 H12 105.0(12) . . ?
N2 O2 H2 100.3(9) . . ?
O2 N2 H21 104.0(7) . . ?
O2 N2 H22 103.2(8) . . ?
H21 N2 H22 105.5(10) . . ?
C1 O3 C10 113.49(7) . . ?
C3 O4 C2 116.15(7) . . ?
C5 O5 C4 114.95(7) . . ?
C6 O6 C7 112.90(7) . . ?
C8 O7 C9 114.50(7) . . ?
O3 C1 C2 108.21(7) . . ?
O3 C1 H1A 110.4(7) . . ?
C2 C1 H1A 109.2(7) . . ?
O3 C1 H1B 110.7(7) . . ?
C2 C1 H1B 110.4(7) . . ?
H1A C1 H1B 107.9(9) . . ?
O4 C2 C1 107.01(7) . . ?
O4 C2 H2A 108.5(6) . . ?
C1 C2 H2A 110.4(6) . . ?
O4 C2 H2B 110.5(7) . . ?
C1 C2 H2B 111.4(7) . . ?
H2A C2 H2B 109.0(9) . . ?
O4 C3 C4 106.75(7) . . ?
O4 C3 H3A 110.3(7) . . ?
C4 C3 H3A 111.9(7) . . ?
O4 C3 H3B 109.3(7) . . ?
C4 C3 H3B 110.2(6) . . ?
H3A C3 H3B 108.4(9) . . ?
O5 C4 C3 107.17(7) . . ?
O5 C4 H4A 109.9(7) . . ?
C3 C4 H4A 111.2(7) . . ?
O5 C4 H4B 109.3(7) . . ?
C3 C4 H4B 110.5(6) . . ?
H4A C4 H4B 108.8(9) . . ?
O5 C5 C6 107.08(8) . . ?
O5 C5 H5A 110.3(7) . . ?
C6 C5 H5A 110.8(7) . . ?
O5 C5 H5B 110.0(7) . . ?
C6 C5 H5B 110.9(7) . . ?
H5A C5 H5B 107.8(10) . . ?
O6 C6 C5 108.87(8) . . ?
O6 C6 H6A 110.2(7) . . ?
C5 C6 H6A 109.7(7) . . ?
O6 C6 H6B 109.6(7) . . ?
C5 C6 H6B 111.3(7) . . ?
H6A C6 H6B 107.1(10) . . ?
O6 C7 C8 107.72(7) . . ?
O6 C7 H7A 109.6(6) . . ?
C8 C7 H7A 111.1(6) . . ?
O6 C7 H7B 110.0(7) . . ?
C8 C7 H7B 107.9(7) . . ?
H7A C7 H7B 110.5(9) . . ?
O7 C8 C7 113.27(7) . . ?
O7 C8 H8A 109.9(6) . . ?
C7 C8 H8A 108.8(7) . . ?
O7 C8 H8B 106.2(7) . . ?
C7 C8 H8B 108.5(7) . . ?
H8A C8 H8B 110.1(9) . . ?
O7 C9 C10 108.92(7) . . ?
O7 C9 H9A 111.5(6) . . ?
C10 C9 H9A 109.5(6) . . ?
O7 C9 H9B 108.5(7) . . ?
C10 C9 H9B 109.4(7) . . ?
H9A C9 H9B 109.0(9) . . ?
O3 C10 C9 108.53(7) . . ?
O3 C10 H10A 109.6(7) . . ?
C9 C10 H10A 111.1(7) . . ?
O3 C10 H10B 110.1(7) . . ?
C9 C10 H10B 109.3(7) . . ?
H10A C10 H10B 108.3(10) . . ?

loop_
_geom_bond_atom_site_label_1
_geom_bond_atom_site_label_2
_geom_bond_distance
_geom_bond_site_symmetry_2
_geom_bond_publ_flag
O1 N1 1.4497(10) . ?
O1 H1 0.846(15) . ?
N1 H11 0.899(14) . ?
N1 H12 0.902(14) . ?
O2 N2 1.4569(10) . ?
O2 H2 0.872(15) . ?
N2 H21 0.910(12) . ?
N2 H22 0.893(12) . ?
O3 C1 1.4171(10) . ?
O3 C10 1.4262(10) . ?
O4 C3 1.4161(10) . ?
O4 C2 1.4190(10) . ?
O5 C5 1.4158(11) . ?
O5 C4 1.4190(11) . ?
O6 C6 1.4166(11) . ?
O6 C7 1.4222(11) . ?
O7 C8 1.4256(11) . ?
O7 C9 1.4270(10) . ?
C1 C2 1.5090(13) . ?
C1 H1A 0.996(12) . ?
C1 H1B 0.995(11) . ?
C2 H2A 0.993(11) . ?
C2 H2B 0.988(12) . ?
C3 C4 1.5095(13) . ?
C3 H3A 0.979(12) . ?
C3 H3B 0.999(12) . ?
C4 H4A 0.995(12) . ?
C4 H4B 0.990(11) . ?
C5 C6 1.5090(14) . ?
C5 H5A 0.969(13) . ?
C5 H5B 0.992(12) . ?
C6 H6A 1.013(12) . ?
C6 H6B 0.987(13) . ?
C7 C8 1.5058(13) . ?
C7 H7A 1.006(11) . ?
C7 H7B 0.983(12) . ?
C8 H8A 0.991(11) . ?
C8 H8B 0.987(11) . ?
C9 C10 1.5025(13) . ?
C9 H9A 1.018(11) . ?
C9 H9B 0.987(12) . ?
C10 H10A 0.972(12) . ?
C10 H10B 0.986(12) . ?

loop_
_geom_hbond_atom_site_label_D
_geom_hbond_atom_site_label_H
_geom_hbond_atom_site_label_A
_geom_hbond_distance_DH
_geom_hbond_distance_HA
_geom_hbond_distance_DA
_geom_hbond_angle_DHA
_geom_hbond_site_symmetry_A
_geom_hbond_publ_flag
O1 H1 N1 0.846(15) 1.949(15) 2.7595(10) 160.0(13) 3_766 yes
N1 H11 O5 0.899(14) 2.115(14) 2.9929(11) 165.3(12) . yes
N1 H12 O3 0.902(14) 2.177(14) 2.9267(10) 140.1(11) . yes
O2 H2 N2 0.872(15) 1.938(15) 2.7734(10) 159.9(13) 3_665 yes
N2 H21 O7 0.910(12) 2.259(12) 3.1367(10) 161.8(10) . yes
N2 H22 O4 0.893(12) 2.112(13) 2.9977(10) 171.0(11) . yes

loop_
_geom_torsion_atom_site_label_1
_geom_torsion_atom_site_label_2
_geom_torsion_atom_site_label_3
_geom_torsion_atom_site_label_4
_geom_torsion
_geom_torsion_site_symmetry_1
_geom_torsion_site_symmetry_2
_geom_torsion_site_symmetry_3
_geom_torsion_site_symmetry_4
_geom_torsion_publ_flag
H1 O1 N1 H11 -125.0(13) . . . . ?
H1 O1 N1 H12 126.1(13) . . . . ?
H2 O2 N2 H21 131.9(12) . . . . ?
H2 O2 N2 H22 -118.1(12) . . . . ?
